data_4121315
loop_
_publ_author_name
'Shuhei Kusumoto'
'Midori Akiyama'
'Kyoko Nozaki'

_publ_section_title
;
 Acceptorless Dehydrogenation of C-C Single Bonds Adjacent to Functional
 Groups by Metal-Ligand Cooperation
;
_journal_name_full 'Journal of the American Chemical Society'
_journal_page_first 18726
_journal_page_last 18729
_journal_paper_doi 10.1021/ja409672w
_journal_volume 135
_journal_year 2013
_chemical_formula_sum 'C50 H67 Ir Li O4 P'
_chemical_formula_weight 962.15
_chemical_name_systematic
; 
 ? 
;
_space_group_IT_number 14
_symmetry_cell_setting monoclinic
_symmetry_space_group_name_Hall '-P 2yn'
_symmetry_space_group_name_H-M 'P 1 21/n 1'
_atom_sites_solution_hydrogens geom
_atom_sites_solution_primary direct
_atom_sites_solution_secondary difmap
_audit_creation_method SHELXL-97
_cell_angle_alpha 90.00
_cell_angle_beta 89.94(4)
_cell_angle_gamma 90.00
_cell_formula_units_Z 4
_cell_length_a 12.87(3)
_cell_length_b 18.89(4)
_cell_length_c 19.99(3)
_cell_measurement_reflns_used 313
_cell_measurement_temperature 243.1500
_cell_measurement_theta_max 23.3782
_cell_measurement_theta_min 3.3622
_cell_volume 4860(17)
_computing_cell_refinement 'RIGAKU CrystalClear'
_computing_data_collection 'RIGAKU CrystalClear'
_computing_data_reduction 'RIGAKU CrystalClear'
_computing_molecular_graphics ORTEP-III
_computing_structure_refinement 'SHELXL-97 (Sheldrick, 1997)'
_computing_structure_solution SIR-97
_diffrn_ambient_temperature 243(2)
_diffrn_detector_area_resol_mean 28.5714
_diffrn_measured_fraction_theta_full 0.970
_diffrn_measured_fraction_theta_max 0.970
_diffrn_measurement_device_type 'RIGAKU/MSCIO Saturn CCD'
_diffrn_measurement_method 'omega scans'
_diffrn_radiation_monochromator graphite
_diffrn_radiation_source 'fine-focus sealed tube'
_diffrn_radiation_type MoK\a
_diffrn_radiation_wavelength 0.71075
_diffrn_reflns_av_R_equivalents 0.0538
_diffrn_reflns_av_sigmaI/netI 0.0834
_diffrn_reflns_limit_h_max 15
_diffrn_reflns_limit_h_min -10
_diffrn_reflns_limit_k_max 22
_diffrn_reflns_limit_k_min -17
_diffrn_reflns_limit_l_max 23
_diffrn_reflns_limit_l_min -23
_diffrn_reflns_number 17537
_diffrn_reflns_theta_full 25.00
_diffrn_reflns_theta_max 25.00
_diffrn_reflns_theta_min 3.16
_exptl_absorpt_coefficient_mu 2.819
_exptl_absorpt_correction_T_max 0.8719
_exptl_absorpt_correction_T_min 0.6025
_exptl_absorpt_correction_type numerical
_exptl_absorpt_process_details 'Jacobson, R. (1998) Private communication'
_exptl_crystal_colour Colorless
_exptl_crystal_density_diffrn 1.314
_exptl_crystal_description Block
_exptl_crystal_F_000 1976
_exptl_crystal_size_max 0.20
_exptl_crystal_size_mid 0.20
_exptl_crystal_size_min 0.05
_refine_diff_density_max 1.267
_refine_diff_density_min -0.775
_refine_diff_density_rms 0.116
_refine_ls_extinction_method none
_refine_ls_goodness_of_fit_ref 1.059
_refine_ls_hydrogen_treatment mixed
_refine_ls_matrix_type full
_refine_ls_number_parameters 529
_refine_ls_number_reflns 8306
_refine_ls_number_restraints 333
_refine_ls_restrained_S_all 1.092
_refine_ls_R_factor_all 0.1097
_refine_ls_R_factor_gt 0.0612
_refine_ls_shift/su_max 0.000
_refine_ls_shift/su_mean 0.000
_refine_ls_structure_factor_coef Fsqd
_refine_ls_weighting_details 'calc w=1/[\s^2^(Fo^2^)+(0.0896P)^2^+0.0000P] where P=(Fo^2^+2Fc^2^)/3'
_refine_ls_weighting_scheme calc
_refine_ls_wR_factor_gt 0.1502
_refine_ls_wR_factor_ref 0.1828
_reflns_number_gt 4841
_reflns_number_total 8306
_reflns_threshold_expression >2sigma(I)
_cod_data_source_file ja409672w_si_002_1.cif
_cod_data_source_block 3a1
_cod_original_cell_volume 4862(16)
_cod_database_code 4121315

loop_
_symmetry_equiv_pos_as_xyz
'x, y, z'
'-x+1/2, y+1/2, -z+1/2'
'-x, -y, -z'
'x-1/2, -y-1/2, z-1/2'

loop_
_atom_site_label
_atom_site_type_symbol
_atom_site_fract_x
_atom_site_fract_y
_atom_site_fract_z
_atom_site_U_iso_or_equiv
_atom_site_adp_type
_atom_site_occupancy
_atom_site_symmetry_multiplicity
_atom_site_calc_flag
_atom_site_refinement_flags
H1 H 0.282(5) 0.229(3) 0.088(3) 0.032(18) Uiso 1 1 d .
H2 H 0.372(8) 0.299(6) 0.020(5) 0.10(3) Uiso 1 1 d .
Ir1 Ir 0.26547(3) 0.27000(2) 0.00805(2) 0.05987(19) Uani 1 1 d .
C1 C 0.1169(7) 0.2891(5) -0.0683(4) 0.053(2) Uani 1 1 d .
C2 C 0.1951(7) 0.3456(4) -0.0698(5) 0.055(2) Uani 1 1 d .
C3 C 0.2014(7) 0.3758(5) -0.0040(5) 0.055(2) Uani 1 1 d .
C4 C 0.1353(6) 0.3372(5) 0.0404(4) 0.055(2) Uani 1 1 d .
C5 C 0.0867(7) 0.2805(5) 0.0023(5) 0.057(2) Uani 1 1 d .
C6 C 0.2396(9) 0.3761(5) -0.1303(5) 0.070(3) Uani 1 1 d U
C7 C 0.1775(10) 0.3890(6) -0.1846(5) 0.086(3) Uani 1 1 d U
H3 H 0.1072 0.3758 -0.1831 0.103 Uiso 1 1 calc R
C8 C 0.2180(13) 0.4224(7) -0.2438(6) 0.108(4) Uani 1 1 d U
H4 H 0.1751 0.4298 -0.2812 0.129 Uiso 1 1 calc R
C9 C 0.3183(14) 0.4429(8) -0.2450(8) 0.118(5) Uani 1 1 d U
H5 H 0.3450 0.4661 -0.2829 0.142 Uiso 1 1 calc R
C10 C 0.3813(13) 0.4299(8) -0.1912(8) 0.122(5) Uani 1 1 d U
H6 H 0.4518 0.4425 -0.1937 0.146 Uiso 1 1 calc R
C11 C 0.3434(10) 0.3983(7) -0.1326(6) 0.096(4) Uani 1 1 d U
H7 H 0.3870 0.3921 -0.0954 0.116 Uiso 1 1 calc R
C12 C 0.2494(9) 0.4449(7) 0.0123(6) 0.087(3) Uani 1 1 d U
C13 C 0.1965(13) 0.5062(7) -0.0022(7) 0.110(4) Uani 1 1 d U
H8 H 0.1320 0.5034 -0.0240 0.132 Uiso 1 1 calc R
C14 C 0.2370(15) 0.5732(8) 0.0149(9) 0.143(5) Uani 1 1 d U
H9 H 0.1982 0.6144 0.0063 0.172 Uiso 1 1 calc R
C15 C 0.3281(17) 0.5777(9) 0.0426(11) 0.161(6) Uani 1 1 d U
H10 H 0.3586 0.6225 0.0484 0.193 Uiso 1 1 calc R
C16 C 0.3815(16) 0.5179(10) 0.0640(11) 0.176(6) Uani 1 1 d U
H11 H 0.4419 0.5216 0.0901 0.211 Uiso 1 1 calc R
C17 C 0.3410(13) 0.4509(8) 0.0447(9) 0.142(5) Uani 1 1 d U
H12 H 0.3790 0.4097 0.0547 0.170 Uiso 1 1 calc R
C18 C 0.0980(9) 0.3645(7) 0.1057(6) 0.080(3) Uani 1 1 d U
C19 C 0.0139(12) 0.4029(7) 0.1098(7) 0.115(4) Uani 1 1 d U
H13 H -0.0231 0.4102 0.0699 0.137 Uiso 1 1 calc R
C20 C -0.0265(14) 0.4338(9) 0.1668(8) 0.131(5) Uani 1 1 d U
H14 H -0.0869 0.4616 0.1635 0.157 Uiso 1 1 calc R
C21 C 0.0145(15) 0.4260(11) 0.2210(9) 0.155(5) Uani 1 1 d U
H15 H -0.0100 0.4498 0.2592 0.185 Uiso 1 1 calc R
C22 C 0.0954(16) 0.3821(12) 0.2242(9) 0.182(6) Uani 1 1 d U
H16 H 0.1252 0.3724 0.2661 0.219 Uiso 1 1 calc R
C23 C 0.1408(13) 0.3476(11) 0.1629(8) 0.161(5) Uani 1 1 d U
H17 H 0.1967 0.3157 0.1655 0.193 Uiso 1 1 calc R
C24 C 0.0068(8) 0.2341(5) 0.0270(6) 0.064(3) Uani 1 1 d U
C25 C -0.0789(9) 0.2188(7) -0.0090(7) 0.102(4) Uani 1 1 d U
H18 H -0.0861 0.2368 -0.0526 0.122 Uiso 1 1 calc R
C26 C -0.1596(11) 0.1748(9) 0.0191(8) 0.124(5) Uani 1 1 d U
H19 H -0.2200 0.1657 -0.0059 0.149 Uiso 1 1 calc R
C27 C -0.1499(13) 0.1472(8) 0.0793(9) 0.127(5) Uani 1 1 d U
H20 H -0.2000 0.1155 0.0958 0.153 Uiso 1 1 calc R
C28 C -0.0679(12) 0.1648(9) 0.1166(8) 0.134(5) Uani 1 1 d U
H21 H -0.0630 0.1491 0.1611 0.160 Uiso 1 1 calc R
C29 C 0.0087(10) 0.2056(8) 0.0896(8) 0.107(4) Uani 1 1 d U
H22 H 0.0673 0.2148 0.1162 0.129 Uiso 1 1 calc R
C30 C 0.3271(11) 0.1936(7) -0.1382(6) 0.098(4) Uani 1 1 d .
H23 H 0.3372 0.2430 -0.1498 0.146 Uiso 1 1 calc R
H24 H 0.2571 0.1793 -0.1499 0.146 Uiso 1 1 calc R
H25 H 0.3767 0.1647 -0.1625 0.146 Uiso 1 1 calc R
C31 C 0.2939(10) 0.0893(6) -0.0331(9) 0.103(4) Uani 1 1 d .
C32 C 0.1775(12) 0.0983(8) -0.0333(12) 0.183(10) Uani 1 1 d .
H26 H 0.1445 0.0522 -0.0354 0.275 Uiso 1 1 calc R
H27 H 0.1571 0.1261 -0.0720 0.275 Uiso 1 1 calc R
H28 H 0.1560 0.1225 0.0072 0.275 Uiso 1 1 calc R
C33 C 0.3255(15) 0.0350(8) -0.0840(10) 0.174(8) Uani 1 1 d .
H29 H 0.3988 0.0403 -0.0940 0.261 Uiso 1 1 calc R
H30 H 0.2853 0.0417 -0.1245 0.261 Uiso 1 1 calc R
H31 H 0.3127 -0.0120 -0.0663 0.261 Uiso 1 1 calc R
C34 C 0.3247(16) 0.0613(9) 0.0339(10) 0.176(9) Uani 1 1 d .
H32 H 0.2868 0.0180 0.0430 0.264 Uiso 1 1 calc R
H33 H 0.3087 0.0962 0.0680 0.264 Uiso 1 1 calc R
H34 H 0.3987 0.0516 0.0341 0.264 Uiso 1 1 calc R
C35 C 0.4908(9) 0.1786(7) -0.0401(7) 0.092(4) Uani 1 1 d .
C36 C 0.5328(11) 0.2470(8) -0.0711(11) 0.145(8) Uani 1 1 d .
H35 H 0.6078 0.2480 -0.0670 0.217 Uiso 1 1 calc R
H36 H 0.5033 0.2874 -0.0479 0.217 Uiso 1 1 calc R
H37 H 0.5138 0.2489 -0.1180 0.217 Uiso 1 1 calc R
C37 C 0.5198(11) 0.1751(10) 0.0363(8) 0.152(7) Uani 1 1 d .
H38 H 0.4823 0.1364 0.0573 0.228 Uiso 1 1 calc R
H39 H 0.5009 0.2193 0.0578 0.228 Uiso 1 1 calc R
H40 H 0.5939 0.1673 0.0410 0.228 Uiso 1 1 calc R
C38 C 0.5442(10) 0.1192(8) -0.0771(9) 0.142(7) Uani 1 1 d .
H41 H 0.5265 0.1215 -0.1242 0.213 Uiso 1 1 calc R
H42 H 0.5216 0.0741 -0.0589 0.213 Uiso 1 1 calc R
H43 H 0.6188 0.1236 -0.0718 0.213 Uiso 1 1 calc R
C39 C -0.1339(16) 0.3375(12) -0.1746(11) 0.176(7) Uani 1 1 d U
H44 H -0.0800 0.3645 -0.1512 0.211 Uiso 1 1 calc R
H45 H -0.1716 0.3097 -0.1411 0.211 Uiso 1 1 calc R
C40 C -0.208(2) 0.3884(15) -0.2068(14) 0.236(9) Uani 1 1 d U
H46 H -0.2779 0.3838 -0.1879 0.283 Uiso 1 1 calc R
H47 H -0.1843 0.4374 -0.2016 0.283 Uiso 1 1 calc R
C41 C -0.206(2) 0.3677(15) -0.2725(14) 0.252(9) Uani 1 1 d U
H48 H -0.1998 0.4092 -0.3017 0.303 Uiso 1 1 calc R
H49 H -0.2697 0.3424 -0.2839 0.303 Uiso 1 1 calc R
C42 C -0.1068(19) 0.3167(14) -0.2826(12) 0.209(9) Uani 1 1 d U
H50 H -0.1231 0.2769 -0.3122 0.251 Uiso 1 1 calc R
H51 H -0.0471 0.3427 -0.3006 0.251 Uiso 1 1 calc R
C43 C -0.1618(18) 0.1286(12) -0.1995(13) 0.204(6) Uani 1 1 d U
H52 H -0.1693 0.1427 -0.2465 0.245 Uiso 1 1 calc R
H53 H -0.2082 0.1578 -0.1721 0.245 Uiso 1 1 calc R
C44 C -0.186(2) 0.0505(13) -0.1906(14) 0.228(7) Uani 1 1 d U
H54 H -0.2465 0.0448 -0.1613 0.273 Uiso 1 1 calc R
H55 H -0.2022 0.0291 -0.2340 0.273 Uiso 1 1 calc R
C45 C -0.103(2) 0.0175(12) -0.1631(13) 0.211(7) Uani 1 1 d U
H56 H -0.0699 -0.0145 -0.1955 0.254 Uiso 1 1 calc R
H57 H -0.1229 -0.0096 -0.1235 0.254 Uiso 1 1 calc R
C46 C -0.0324(17) 0.0748(11) -0.1453(11) 0.182(6) Uani 1 1 d U
H58 H -0.0352 0.0832 -0.0969 0.219 Uiso 1 1 calc R
H59 H 0.0390 0.0622 -0.1573 0.219 Uiso 1 1 calc R
C47 C 0.0669(19) 0.1490(13) -0.3306(12) 0.213(7) Uani 1 1 d U
H60 H 0.0264 0.1083 -0.3151 0.255 Uiso 1 1 calc R
H61 H 0.0313 0.1721 -0.3680 0.255 Uiso 1 1 calc R
C48 C 0.170(2) 0.1308(14) -0.3463(14) 0.223(7) Uani 1 1 d U
H62 H 0.1948 0.0962 -0.3135 0.267 Uiso 1 1 calc R
H63 H 0.1711 0.1081 -0.3904 0.267 Uiso 1 1 calc R
C49 C 0.2336(18) 0.1850(13) -0.3470(12) 0.199(6) Uani 1 1 d U
H64 H 0.2376 0.2071 -0.3913 0.238 Uiso 1 1 calc R
H65 H 0.3035 0.1719 -0.3320 0.238 Uiso 1 1 calc R
C50 C 0.1795(17) 0.2310(10) -0.2976(11) 0.159(6) Uani 1 1 d U
H66 H 0.2266 0.2409 -0.2603 0.191 Uiso 1 1 calc R
H67 H 0.1620 0.2762 -0.3189 0.191 Uiso 1 1 calc R
P1 P 0.3470(2) 0.18181(14) -0.04721(15) 0.0689(7) Uani 1 1 d .
O1 O 0.0853(5) 0.2536(3) -0.1176(3) 0.0661(18) Uani 1 1 d .
O2 O 0.0919(10) 0.2010(6) -0.2736(5) 0.132(3) Uani 1 1 d U
O3 O -0.0619(7) 0.1355(5) -0.1792(5) 0.119(3) Uani 1 1 d U
O4 O -0.0889(9) 0.2940(6) -0.2169(5) 0.127(4) Uani 1 1 d .
Li1 Li 0.0194(16) 0.2264(9) -0.1907(10) 0.078(5) Uani 1 1 d .

loop_
_atom_site_aniso_label
_atom_site_aniso_U_11
_atom_site_aniso_U_22
_atom_site_aniso_U_33
_atom_site_aniso_U_23
_atom_site_aniso_U_13
_atom_site_aniso_U_12
Ir1 0.0535(3) 0.0687(3) 0.0574(3) -0.0056(2) -0.00633(18) -0.00113(19)
C1 0.061(6) 0.057(6) 0.040(5) 0.014(4) -0.029(4) -0.006(4)
C2 0.066(6) 0.043(5) 0.055(6) 0.002(4) 0.004(5) -0.012(4)
C3 0.048(5) 0.061(6) 0.057(6) -0.014(5) -0.009(5) 0.000(4)
C4 0.046(5) 0.068(6) 0.052(6) -0.009(5) 0.000(4) 0.001(4)
C5 0.057(5) 0.062(6) 0.052(6) 0.002(5) -0.004(5) -0.002(5)
C6 0.084(7) 0.068(6) 0.058(6) -0.001(5) 0.006(6) -0.003(5)
C7 0.120(8) 0.077(7) 0.061(6) 0.004(6) 0.008(6) -0.001(6)
C8 0.156(11) 0.100(8) 0.067(7) -0.002(7) 0.015(8) 0.003(8)
C9 0.155(12) 0.115(9) 0.085(8) 0.008(8) 0.049(9) -0.011(9)
C10 0.122(10) 0.136(10) 0.107(10) 0.005(9) 0.034(8) -0.022(8)
C11 0.104(8) 0.107(8) 0.079(7) 0.006(7) 0.027(7) -0.014(7)
C12 0.093(7) 0.071(6) 0.096(8) -0.034(6) 0.030(6) -0.027(5)
C13 0.160(10) 0.062(6) 0.108(9) -0.014(7) 0.009(8) -0.028(6)
C14 0.201(12) 0.080(7) 0.148(11) -0.027(8) 0.024(10) -0.047(8)
C15 0.186(13) 0.098(8) 0.198(13) -0.038(10) 0.032(10) -0.077(9)
C16 0.169(11) 0.133(9) 0.225(12) -0.064(10) -0.011(9) -0.054(8)
C17 0.115(9) 0.109(8) 0.201(12) -0.070(9) -0.016(8) -0.026(8)
C18 0.074(6) 0.103(8) 0.064(6) -0.002(6) 0.005(5) 0.002(5)
C19 0.142(9) 0.113(9) 0.089(8) -0.012(7) 0.012(7) 0.046(7)
C20 0.156(11) 0.143(10) 0.094(8) -0.010(9) 0.028(8) 0.043(9)
C21 0.155(12) 0.206(13) 0.102(9) -0.033(10) 0.016(9) 0.043(9)
C22 0.180(11) 0.262(13) 0.105(8) -0.041(9) -0.013(9) 0.071(9)
C23 0.145(10) 0.240(12) 0.098(8) -0.026(9) -0.013(7) 0.070(9)
C24 0.054(5) 0.068(6) 0.071(7) 0.010(5) 0.002(5) -0.008(5)
C25 0.068(7) 0.138(10) 0.099(9) -0.010(8) 0.002(6) -0.031(7)
C26 0.094(8) 0.149(11) 0.129(10) -0.026(9) 0.003(8) -0.045(8)
C27 0.127(10) 0.117(10) 0.139(12) 0.003(9) 0.019(10) -0.044(9)
C28 0.123(10) 0.146(11) 0.132(11) 0.056(9) 0.018(9) -0.024(9)
C29 0.082(7) 0.121(9) 0.119(9) 0.044(8) -0.003(7) -0.019(7)
C30 0.130(11) 0.088(8) 0.074(8) -0.030(7) -0.021(7) 0.024(8)
C31 0.075(8) 0.072(8) 0.162(14) 0.012(9) -0.024(9) 0.004(6)
C32 0.100(12) 0.099(11) 0.35(3) 0.029(16) -0.046(15) -0.034(10)
C33 0.20(2) 0.086(11) 0.23(2) -0.061(13) -0.006(17) -0.012(12)
C34 0.21(2) 0.126(14) 0.20(2) 0.092(15) -0.002(16) 0.017(14)
C35 0.065(7) 0.086(9) 0.125(11) -0.019(8) -0.004(7) 0.000(6)
C36 0.070(9) 0.119(12) 0.25(2) -0.041(13) 0.039(12) -0.015(8)
C37 0.100(11) 0.212(19) 0.144(15) -0.029(13) -0.069(10) 0.025(12)
C38 0.076(8) 0.113(11) 0.238(19) -0.070(13) -0.003(10) 0.035(8)
C39 0.177(11) 0.188(11) 0.162(10) -0.013(9) 0.007(8) 0.023(9)
C40 0.237(12) 0.241(12) 0.229(11) 0.002(9) -0.005(9) 0.054(9)
C41 0.258(13) 0.262(13) 0.236(11) -0.009(9) -0.028(9) 0.049(9)
C42 0.215(11) 0.222(12) 0.191(12) 0.006(9) -0.011(9) 0.017(9)
C43 0.197(10) 0.190(8) 0.225(10) 0.000(8) -0.025(8) -0.008(8)
C44 0.220(10) 0.208(9) 0.255(10) 0.006(8) -0.020(8) -0.018(8)
C45 0.206(10) 0.194(9) 0.235(10) 0.007(8) -0.014(8) -0.018(7)
C46 0.182(9) 0.170(9) 0.195(9) -0.001(8) -0.016(8) 0.000(7)
C47 0.217(9) 0.204(10) 0.217(10) -0.017(8) 0.003(8) -0.016(8)
C48 0.228(9) 0.209(9) 0.232(10) -0.025(8) 0.031(8) -0.012(7)
C49 0.207(9) 0.190(9) 0.199(9) -0.031(8) 0.029(8) 0.006(7)
C50 0.168(9) 0.170(9) 0.140(9) -0.022(7) 0.006(7) -0.007(7)
P1 0.0651(16) 0.0575(16) 0.084(2) -0.0068(15) -0.0033(14) 0.0024(13)
O1 0.074(5) 0.068(4) 0.056(4) -0.005(3) -0.020(4) -0.006(3)
O2 0.179(9) 0.133(7) 0.085(6) -0.050(6) 0.025(6) -0.039(7)
O3 0.103(6) 0.110(6) 0.142(7) -0.010(6) -0.041(6) -0.035(5)
O4 0.165(9) 0.145(8) 0.070(6) -0.014(6) -0.040(6) 0.074(8)
Li1 0.090(13) 0.069(11) 0.076(12) -0.020(9) -0.027(10) 0.008(9)

loop_
_atom_type_symbol
_atom_type_description
_atom_type_scat_dispersion_real
_atom_type_scat_dispersion_imag
_atom_type_scat_source
C C 0.0033 0.0016 'International Tables Vol C Tables 4.2.6.8 and 6.1.1.4'
H H 0.0000 0.0000 'International Tables Vol C Tables 4.2.6.8 and 6.1.1.4'
Li Li -0.0003 0.0001 'International Tables Vol C Tables 4.2.6.8 and 6.1.1.4'
O O 0.0106 0.0060 'International Tables Vol C Tables 4.2.6.8 and 6.1.1.4'
P P 0.1023 0.0942 'International Tables Vol C Tables 4.2.6.8 and 6.1.1.4'
Ir Ir -1.4442 7.9887 'International Tables Vol C Tables 4.2.6.8 and 6.1.1.4'

loop_
_geom_angle_atom_site_label_1
_geom_angle_atom_site_label_2
_geom_angle_atom_site_label_3
_geom_angle
C3 Ir1 C4 38.1(3)
C3 Ir1 P1 143.2(3)
C4 Ir1 P1 157.5(2)
C3 Ir1 C2 37.4(3)
C4 Ir1 C2 62.6(3)
P1 Ir1 C2 108.1(3)
C3 Ir1 C5 62.5(3)
C4 Ir1 C5 37.5(3)
P1 Ir1 C5 120.1(2)
C2 Ir1 C5 61.3(3)
C3 Ir1 C1 60.3(3)
C4 Ir1 C1 60.5(3)
P1 Ir1 C1 99.5(3)
C2 Ir1 C1 35.6(3)
C5 Ir1 C1 35.6(3)
C3 Ir1 H1 123(2)
C4 Ir1 H1 95(2)
P1 Ir1 H1 93(2)
C2 Ir1 H1 157(2)
C5 Ir1 H1 102(2)
C1 Ir1 H1 135(2)
C3 Ir1 H2 91(4)
C4 Ir1 H2 116(4)
P1 Ir1 H2 86(4)
C2 Ir1 H2 104(4)
C5 Ir1 H2 152(4)
C1 Ir1 H2 139(4)
H1 Ir1 H2 85(5)
O1 C1 C2 126.3(8)
O1 C1 C5 127.4(8)
C2 C1 C5 106.3(7)
O1 C1 Ir1 130.9(7)
C2 C1 Ir1 65.7(5)
C5 C1 Ir1 66.2(5)
C3 C2 C6 125.4(8)
C3 C2 C1 108.0(7)
C6 C2 C1 125.1(9)
C3 C2 Ir1 66.6(5)
C6 C2 Ir1 130.8(7)
C1 C2 Ir1 78.8(5)
C4 C3 C2 109.4(8)
C4 C3 C12 124.2(8)
C2 C3 C12 125.1(9)
C4 C3 Ir1 71.9(5)
C2 C3 Ir1 76.0(5)
C12 C3 Ir1 128.8(8)
C3 C4 C5 107.9(8)
C3 C4 C18 124.2(9)
C5 C4 C18 125.3(9)
C3 C4 Ir1 70.0(5)
C5 C4 Ir1 75.5(5)
C18 C4 Ir1 134.8(7)
C24 C5 C4 125.2(9)
C24 C5 C1 125.7(9)
C4 C5 C1 107.9(8)
C24 C5 Ir1 129.9(7)
C4 C5 Ir1 67.0(5)
C1 C5 Ir1 78.2(5)
C7 C6 C11 118.5(11)
C7 C6 C2 119.9(10)
C11 C6 C2 121.4(11)
C6 C7 C8 121.2(12)
C6 C7 H3 119.4
C8 C7 H3 119.4
C9 C8 C7 119.2(14)
C9 C8 H4 120.4
C7 C8 H4 120.4
C8 C9 C10 120.1(14)
C8 C9 H5 119.9
C10 C9 H5 119.9
C9 C10 C11 121.8(15)
C9 C10 H6 119.1
C11 C10 H6 119.1
C6 C11 C10 119.1(13)
C6 C11 H7 120.5
C10 C11 H7 120.5
C17 C12 C13 117.6(12)
C17 C12 C3 123.0(13)
C13 C12 C3 119.3(12)
C12 C13 C14 121.5(16)
C12 C13 H8 119.3
C14 C13 H8 119.3
C15 C14 C13 119.7(18)
C15 C14 H9 120.2
C13 C14 H9 120.2
C14 C15 C16 121.6(16)
C14 C15 H10 119.2
C16 C15 H10 119.2
C15 C16 C17 117.3(19)
C15 C16 H11 121.3
C17 C16 H11 121.3
C12 C17 C16 121.6(17)
C12 C17 H12 119.2
C16 C17 H12 119.2
C19 C18 C23 115.4(13)
C19 C18 C4 121.1(11)
C23 C18 C4 123.3(12)
C18 C19 C20 126.8(15)
C18 C19 H13 116.6
C20 C19 H13 116.6
C21 C20 C19 121.4(18)
C21 C20 H14 119.3
C19 C20 H14 119.3
C20 C21 C22 117.3(18)
C20 C21 H15 121.4
C22 C21 H15 121.4
C21 C22 C23 122.3(18)
C21 C22 H16 118.9
C23 C22 H16 118.9
C18 C23 C22 116.2(15)
C18 C23 H17 121.9
C22 C23 H17 121.9
C25 C24 C29 114.9(11)
C25 C24 C5 122.1(11)
C29 C24 C5 122.9(11)
C24 C25 C26 120.3(14)
C24 C25 H18 119.9
C26 C25 H18 119.9
C27 C26 C25 121.0(15)
C27 C26 H19 119.5
C25 C26 H19 119.5
C26 C27 C28 119.1(15)
C26 C27 H20 120.4
C28 C27 H20 120.4
C27 C28 C29 119.5(16)
C27 C28 H21 120.2
C29 C28 H21 120.2
C24 C29 C28 125.0(14)
C24 C29 H22 117.5
C28 C29 H22 117.5
P1 C30 H23 109.5
P1 C30 H24 109.5
H23 C30 H24 109.5
P1 C30 H25 109.5
H23 C30 H25 109.5
H24 C30 H25 109.5
C34 C31 C33 107.1(13)
C34 C31 C32 107.9(15)
C33 C31 C32 110.1(14)
C34 C31 P1 111.3(11)
C33 C31 P1 115.6(12)
C32 C31 P1 104.7(9)
C31 C32 H26 109.5
C31 C32 H27 109.5
H26 C32 H27 109.5
C31 C32 H28 109.5
H26 C32 H28 109.5
H27 C32 H28 109.5
C31 C33 H29 109.5
C31 C33 H30 109.5
H29 C33 H30 109.5
C31 C33 H31 109.5
H29 C33 H31 109.5
H30 C33 H31 109.5
C31 C34 H32 109.5
C31 C34 H33 109.5
H32 C34 H33 109.5
C31 C34 H34 109.5
H32 C34 H34 109.5
H33 C34 H34 109.5
C38 C35 C36 105.6(12)
C38 C35 C37 109.6(13)
C36 C35 C37 110.1(13)
C38 C35 P1 116.1(9)
C36 C35 P1 107.1(9)
C37 C35 P1 108.2(9)
C35 C36 H35 109.5
C35 C36 H36 109.5
H35 C36 H36 109.5
C35 C36 H37 109.5
H35 C36 H37 109.5
H36 C36 H37 109.5
C35 C37 H38 109.5
C35 C37 H39 109.5
H38 C37 H39 109.5
C35 C37 H40 109.5
H38 C37 H40 109.5
H39 C37 H40 109.5
C35 C38 H41 109.5
C35 C38 H42 109.5
H41 C38 H42 109.5
C35 C38 H43 109.5
H41 C38 H43 109.5
H42 C38 H43 109.5
O4 C39 C40 114.0(19)
O4 C39 H44 108.8
C40 C39 H44 108.8
O4 C39 H45 108.8
C40 C39 H45 108.8
H44 C39 H45 107.6
C41 C40 C39 102(2)
C41 C40 H46 111.3
C39 C40 H46 111.3
C41 C40 H47 111.3
C39 C40 H47 111.3
H46 C40 H47 109.2
C40 C41 C42 108(2)
C40 C41 H48 110.1
C42 C41 H48 110.1
C40 C41 H49 110.1
C42 C41 H49 110.1
H48 C41 H49 108.4
O4 C42 C41 101.3(18)
O4 C42 H50 111.5
C41 C42 H50 111.5
O4 C42 H51 111.5
C41 C42 H51 111.5
H50 C42 H51 109.3
O3 C43 C44 104.6(19)
O3 C43 H52 110.8
C44 C43 H52 110.8
O3 C43 H53 110.8
C44 C43 H53 110.8
H52 C43 H53 108.9
C45 C44 C43 109(2)
C45 C44 H54 109.8
C43 C44 H54 109.8
C45 C44 H55 109.8
C43 C44 H55 109.8
H54 C44 H55 108.2
C44 C45 C46 104(2)
C44 C45 H56 110.9
C46 C45 H56 110.9
C44 C45 H57 110.9
C46 C45 H57 110.9
H56 C45 H57 108.9
O3 C46 C45 109.0(19)
O3 C46 H58 109.9
C45 C46 H58 109.9
O3 C46 H59 109.9
C45 C46 H59 109.9
H58 C46 H59 108.3
C48 C47 O2 97.2(19)
C48 C47 H60 112.3
O2 C47 H60 112.3
C48 C47 H61 112.3
O2 C47 H61 112.3
H60 C47 H61 109.9
C49 C48 C47 114(3)
C49 C48 H62 108.8
C47 C48 H62 108.8
C49 C48 H63 108.8
C47 C48 H63 108.8
H62 C48 H63 107.7
C48 C49 C50 99(2)
C48 C49 H64 112.0
C50 C49 H64 112.0
C48 C49 H65 112.0
C50 C49 H65 112.0
H64 C49 H65 109.7
O2 C50 C49 112.4(17)
O2 C50 H66 109.1
C49 C50 H66 109.1
O2 C50 H67 109.1
C49 C50 H67 109.1
H66 C50 H67 107.9
C30 P1 C35 102.6(6)
C30 P1 C31 101.9(7)
C35 P1 C31 108.5(6)
C30 P1 Ir1 109.1(4)
C35 P1 Ir1 116.7(4)
C31 P1 Ir1 116.1(5)
C1 O1 Li1 163.2(9)
C50 O2 C47 100.3(14)
C50 O2 Li1 126.5(12)
C47 O2 Li1 133.1(13)
C43 O3 C46 109.1(15)
C43 O3 Li1 122.6(14)
C46 O3 Li1 128.0(12)
C39 O4 C42 109.8(16)
C39 O4 Li1 123.3(13)
C42 O4 Li1 124.6(14)
O1 Li1 O2 122.8(12)
O1 Li1 O4 111.9(9)
O2 Li1 O4 105.7(10)
O1 Li1 O3 113.7(11)
O2 Li1 O3 97.7(9)
O4 Li1 O3 102.4(10)

loop_
_geom_bond_atom_site_label_1
_geom_bond_atom_site_label_2
_geom_bond_distance
Ir1 C3 2.175(10)
Ir1 C4 2.199(9)
Ir1 P1 2.257(4)
Ir1 C2 2.299(10)
Ir1 C5 2.313(10)
Ir1 C1 2.474(9)
Ir1 H1 1.79(7)
Ir1 H2 1.50(11)
C1 O1 1.261(10)
C1 C2 1.467(12)
C1 C5 1.471(13)
C2 C3 1.438(12)
C2 C6 1.456(13)
C3 C4 1.428(13)
C3 C12 1.480(15)
C4 C5 1.456(13)
C4 C18 1.482(13)
C5 C24 1.440(13)
C6 C7 1.371(14)
C6 C11 1.400(16)
C7 C8 1.438(16)
C7 H3 0.9400
C8 C9 1.347(19)
C8 H4 0.9400
C9 C10 1.37(2)
C9 H5 0.9400
C10 C11 1.403(17)
C10 H6 0.9400
C11 H7 0.9400
C12 C17 1.351(18)
C12 C13 1.374(19)
C13 C14 1.411(19)
C13 H8 0.9400
C14 C15 1.30(2)
C14 H9 0.9400
C15 C16 1.39(3)
C15 H10 0.9400
C16 C17 1.42(2)
C16 H11 0.9400
C17 H12 0.9400
C18 C19 1.306(16)
C18 C23 1.309(18)
C19 C20 1.381(17)
C19 H13 0.9400
C20 C21 1.22(2)
C20 H14 0.9400
C21 C22 1.33(2)
C21 H15 0.9400
C22 C23 1.51(2)
C22 H16 0.9400
C23 H17 0.9400
C24 C25 1.349(16)
C24 C29 1.362(17)
C25 C26 1.444(18)
C25 H18 0.9400
C26 C27 1.318(19)
C26 H19 0.9400
C27 C28 1.334(19)
C27 H20 0.9400
C28 C29 1.363(17)
C28 H21 0.9400
C29 H22 0.9400
C30 P1 1.850(12)
C30 H23 0.9700
C30 H24 0.9700
C30 H25 0.9700
C31 C34 1.49(2)
C31 C33 1.50(2)
C31 C32 1.508(19)
C31 P1 1.898(13)
C32 H26 0.9700
C32 H27 0.9700
C32 H28 0.9700
C33 H29 0.9700
C33 H30 0.9700
C33 H31 0.9700
C34 H32 0.9700
C34 H33 0.9700
C34 H34 0.9700
C35 C38 1.510(16)
C35 C36 1.531(19)
C35 C37 1.575(19)
C35 P1 1.857(12)
C36 H35 0.9700
C36 H36 0.9700
C36 H37 0.9700
C37 H38 0.9700
C37 H39 0.9700
C37 H40 0.9700
C38 H41 0.9700
C38 H42 0.9700
C38 H43 0.9700
C39 O4 1.31(2)
C39 C40 1.50(3)
C39 H44 0.9800
C39 H45 0.9800
C40 C41 1.37(3)
C40 H46 0.9800
C40 H47 0.9800
C41 C42 1.61(3)
C41 H48 0.9800
C41 H49 0.9800
C42 O4 1.40(2)
C42 H50 0.9800
C42 H51 0.9800
C43 O3 1.36(2)
C43 C44 1.52(3)
C43 H52 0.9800
C43 H53 0.9800
C44 C45 1.36(3)
C44 H54 0.9800
C44 H55 0.9800
C45 C46 1.45(3)
C45 H56 0.9800
C45 H57 0.9800
C46 O3 1.39(2)
C46 H58 0.9800
C46 H59 0.9800
C47 C48 1.40(3)
C47 O2 1.54(2)
C47 H60 0.9800
C47 H61 0.9800
C48 C49 1.31(3)
C48 H62 0.9800
C48 H63 0.9800
C49 C50 1.49(2)
C49 H64 0.9800
C49 H65 0.9800
C50 O2 1.35(2)
C50 H66 0.9800
C50 H67 0.9800
O1 Li1 1.766(19)
O2 Li1 1.96(2)
O3 Li1 2.02(2)
O4 Li1 1.96(2)

loop_
_geom_torsion_atom_site_label_1
_geom_torsion_atom_site_label_2
_geom_torsion_atom_site_label_3
_geom_torsion_atom_site_label_4
_geom_torsion
C3 Ir1 C1 O1 157.0(10)
C4 Ir1 C1 O1 -158.9(10)
P1 Ir1 C1 O1 10.0(9)
C2 Ir1 C1 O1 117.9(11)
C5 Ir1 C1 O1 -119.7(10)
C3 Ir1 C1 C2 39.1(5)
C4 Ir1 C1 C2 83.2(6)
P1 Ir1 C1 C2 -107.9(5)
C5 Ir1 C1 C2 122.4(8)
C3 Ir1 C1 C5 -83.3(6)
C4 Ir1 C1 C5 -39.2(5)
P1 Ir1 C1 C5 129.7(5)
C2 Ir1 C1 C5 -122.4(8)
O1 C1 C2 C3 175.2(9)
C5 C1 C2 C3 -7.1(10)
Ir1 C1 C2 C3 -60.7(6)
O1 C1 C2 C6 8.3(15)
C5 C1 C2 C6 -174.0(9)
Ir1 C1 C2 C6 132.4(10)
O1 C1 C2 Ir1 -124.1(9)
C5 C1 C2 Ir1 53.6(6)
C4 Ir1 C2 C3 38.6(5)
P1 Ir1 C2 C3 -163.7(5)
C5 Ir1 C2 C3 81.3(6)
C1 Ir1 C2 C3 115.4(7)
C3 Ir1 C2 C6 117.5(10)
C4 Ir1 C2 C6 156.1(10)
P1 Ir1 C2 C6 -46.2(9)
C5 Ir1 C2 C6 -161.2(10)
C1 Ir1 C2 C6 -127.1(11)
C3 Ir1 C2 C1 -115.4(7)
C4 Ir1 C2 C1 -76.8(6)
P1 Ir1 C2 C1 80.9(5)
C5 Ir1 C2 C1 -34.1(5)
C6 C2 C3 C4 170.9(9)
C1 C2 C3 C4 4.0(10)
Ir1 C2 C3 C4 -64.7(7)
C6 C2 C3 C12 3.5(16)
C1 C2 C3 C12 -163.4(10)
Ir1 C2 C3 C12 127.9(11)
C6 C2 C3 Ir1 -124.4(10)
C1 C2 C3 Ir1 68.7(6)
P1 Ir1 C3 C4 142.6(4)
C2 Ir1 C3 C4 116.2(7)
C5 Ir1 C3 C4 38.3(5)
C1 Ir1 C3 C4 79.0(6)
C4 Ir1 C3 C2 -116.2(7)
P1 Ir1 C3 C2 26.4(7)
C5 Ir1 C3 C2 -77.9(5)
C1 Ir1 C3 C2 -37.2(5)
C4 Ir1 C3 C12 119.8(11)
P1 Ir1 C3 C12 -97.6(9)
C2 Ir1 C3 C12 -124.1(11)
C5 Ir1 C3 C12 158.0(10)
C1 Ir1 C3 C12 -161.3(10)
C2 C3 C4 C5 0.8(10)
C12 C3 C4 C5 168.3(10)
Ir1 C3 C4 C5 -66.6(6)
C2 C3 C4 C18 -161.3(9)
C12 C3 C4 C18 6.2(16)
Ir1 C3 C4 C18 131.3(10)
C2 C3 C4 Ir1 67.4(7)
C12 C3 C4 Ir1 -125.1(11)
P1 Ir1 C4 C3 -108.1(7)
C2 Ir1 C4 C3 -37.8(5)
C5 Ir1 C4 C3 -115.5(7)
C1 Ir1 C4 C3 -78.4(5)
C3 Ir1 C4 C5 115.5(7)
P1 Ir1 C4 C5 7.5(10)
C2 Ir1 C4 C5 77.7(6)
C1 Ir1 C4 C5 37.1(5)
C3 Ir1 C4 C18 -118.8(12)
P1 Ir1 C4 C18 133.2(9)
C2 Ir1 C4 C18 -156.6(11)
C5 Ir1 C4 C18 125.7(12)
C1 Ir1 C4 C18 162.8(11)
C3 C4 C5 C24 -173.5(9)
C18 C4 C5 C24 -11.6(16)
Ir1 C4 C5 C24 123.5(9)
C3 C4 C5 C1 -5.2(10)
C18 C4 C5 C1 156.6(10)
Ir1 C4 C5 C1 -68.2(6)
C3 C4 C5 Ir1 63.0(6)
C18 C4 C5 Ir1 -135.1(10)
O1 C1 C5 C24 -6.6(16)
C2 C1 C5 C24 175.7(9)
Ir1 C1 C5 C24 -131.0(10)
O1 C1 C5 C4 -174.8(9)
C2 C1 C5 C4 7.5(10)
Ir1 C1 C5 C4 60.8(6)
O1 C1 C5 Ir1 124.4(10)
C2 C1 C5 Ir1 -53.3(6)
C3 Ir1 C5 C24 -156.3(10)
C4 Ir1 C5 C24 -117.4(11)
P1 Ir1 C5 C24 65.9(10)
C2 Ir1 C5 C24 161.1(10)
C1 Ir1 C5 C24 127.1(11)
C3 Ir1 C5 C4 -38.9(5)
P1 Ir1 C5 C4 -176.7(4)
C2 Ir1 C5 C4 -81.4(6)
C1 Ir1 C5 C4 -115.5(8)
C3 Ir1 C5 C1 76.6(5)
C4 Ir1 C5 C1 115.5(8)
P1 Ir1 C5 C1 -61.2(5)
C2 Ir1 C5 C1 34.0(5)
C3 C2 C6 C7 -124.5(11)
C1 C2 C6 C7 40.2(15)
Ir1 C2 C6 C7 147.2(8)
C3 C2 C6 C11 50.2(15)
C1 C2 C6 C11 -145.1(11)
Ir1 C2 C6 C11 -38.1(14)
C11 C6 C7 C8 2.0(17)
C2 C6 C7 C8 176.9(10)
C6 C7 C8 C9 -1.7(18)
C7 C8 C9 C10 2(2)
C8 C9 C10 C11 -3(2)
C7 C6 C11 C10 -2.8(18)
C2 C6 C11 C10 -177.6(11)
C9 C10 C11 C6 3(2)
C4 C3 C12 C17 86.7(15)
C2 C3 C12 C17 -107.8(15)
Ir1 C3 C12 C17 -7.0(17)
C4 C3 C12 C13 -89.2(14)
C2 C3 C12 C13 76.4(14)
Ir1 C3 C12 C13 177.1(9)
C17 C12 C13 C14 1(2)
C3 C12 C13 C14 177.3(12)
C12 C13 C14 C15 3(3)
C13 C14 C15 C16 -9(3)
C14 C15 C16 C17 10(3)
C13 C12 C17 C16 1(2)
C3 C12 C17 C16 -175.3(15)
C15 C16 C17 C12 -6(3)
C3 C4 C18 C19 86.8(15)
C5 C4 C18 C19 -72.3(16)
Ir1 C4 C18 C19 -177.9(10)
C3 C4 C18 C23 -98.9(17)
C5 C4 C18 C23 102.1(17)
Ir1 C4 C18 C23 -4(2)
C23 C18 C19 C20 8(2)
C4 C18 C19 C20 -177.0(14)
C18 C19 C20 C21 -2(3)
C19 C20 C21 C22 -5(3)
C20 C21 C22 C23 5(4)
C19 C18 C23 C22 -7(3)
C4 C18 C23 C22 177.9(15)
C21 C22 C23 C18 2(3)
C4 C5 C24 C25 134.2(12)
C1 C5 C24 C25 -32.0(16)
Ir1 C5 C24 C25 -137.8(10)
C4 C5 C24 C29 -41.9(16)
C1 C5 C24 C29 151.9(12)
Ir1 C5 C24 C29 46.1(15)
C29 C24 C25 C26 -0.5(18)
C5 C24 C25 C26 -176.8(11)
C24 C25 C26 C27 -2(2)
C25 C26 C27 C28 5(3)
C26 C27 C28 C29 -6(3)
C25 C24 C29 C28 0(2)
C5 C24 C29 C28 176.0(13)
C27 C28 C29 C24 4(3)
O4 C39 C40 C41 3(3)
C39 C40 C41 C42 -15(3)
C40 C41 C42 O4 21(3)
O3 C43 C44 C45 3(3)
C43 C44 C45 C46 8(3)
C44 C45 C46 O3 -17(3)
O2 C47 C48 C49 -42(3)
C47 C48 C49 C50 28(3)
C48 C49 C50 O2 0(3)
C38 C35 P1 C30 -61.1(12)
C36 C35 P1 C30 56.6(11)
C37 C35 P1 C30 175.3(10)
C38 C35 P1 C31 46.2(14)
C36 C35 P1 C31 163.9(11)
C37 C35 P1 C31 -77.4(12)
C38 C35 P1 Ir1 179.7(10)
C36 C35 P1 Ir1 -62.6(11)
C37 C35 P1 Ir1 56.1(11)
C34 C31 P1 C30 166.3(12)
C33 C31 P1 C30 43.9(13)
C32 C31 P1 C30 -77.4(13)
C34 C31 P1 C35 58.6(13)
C33 C31 P1 C35 -63.8(13)
C32 C31 P1 C35 174.9(12)
C34 C31 P1 Ir1 -75.2(11)
C33 C31 P1 Ir1 162.4(10)
C32 C31 P1 Ir1 41.1(14)
C3 Ir1 P1 C30 -19.5(6)
C4 Ir1 P1 C30 58.4(8)
C2 Ir1 P1 C30 -3.0(5)
C5 Ir1 P1 C30 63.7(6)
C1 Ir1 P1 C30 32.6(5)
C3 Ir1 P1 C35 96.1(7)
C4 Ir1 P1 C35 174.1(8)
C2 Ir1 P1 C35 112.6(6)
C5 Ir1 P1 C35 179.3(6)
C1 Ir1 P1 C35 148.2(6)
C3 Ir1 P1 C31 -134.0(6)
C4 Ir1 P1 C31 -56.0(9)
C2 Ir1 P1 C31 -117.5(6)
C5 Ir1 P1 C31 -50.7(6)
C1 Ir1 P1 C31 -81.9(6)
C2 C1 O1 Li1 -79(4)
C5 C1 O1 Li1 103(3)
Ir1 C1 O1 Li1 -167(3)
C49 C50 O2 C47 -23(2)
C49 C50 O2 Li1 160.2(16)
C48 C47 O2 C50 36(2)
C48 C47 O2 Li1 -147.6(18)
C44 C43 O3 C46 -14(2)
C44 C43 O3 Li1 172.1(15)
C45 C46 O3 C43 20(2)
C45 C46 O3 Li1 -166.5(16)
C40 C39 O4 C42 12(3)
C40 C39 O4 Li1 175.2(17)
C41 C42 O4 C39 -19(2)
C41 C42 O4 Li1 177.8(15)
C1 O1 Li1 O2 120(3)
C1 O1 Li1 O4 -8(4)
C1 O1 Li1 O3 -123(3)
C50 O2 Li1 O1 -35(2)
C47 O2 Li1 O1 149.5(17)
C50 O2 Li1 O4 94.8(19)
C47 O2 Li1 O4 -80.5(19)
C50 O2 Li1 O3 -160.0(17)
C47 O2 Li1 O3 25(2)
C39 O4 Li1 O1 -24(2)
C42 O4 Li1 O1 136.5(17)
C39 O4 Li1 O2 -160.3(16)
C42 O4 Li1 O2 0(2)
C39 O4 Li1 O3 97.9(17)
C42 O4 Li1 O3 -101.3(18)
C43 O3 Li1 O1 132.0(16)
C46 O3 Li1 O1 -41(2)
C43 O3 Li1 O2 -97.0(17)
C46 O3 Li1 O2 89.9(18)
C43 O3 Li1 O4 11.0(19)
C46 O3 Li1 O4 -162.0(15)
